data_7244071
loop_
_publ_author_name
'Hughes, David S.'
'Bingham, Ann L.'
'Hursthouse, Michael B.'
'Threlfall, Terry L.'
'Bond, Andrew D.'

_publ_section_title
;
 The extensive solid-form landscape of sulfathiazole: geometrical
 similarity and interaction energies
;
_journal_issue 3
_journal_name_full CrystEngComm
_journal_page_first 609
_journal_page_last 619
_journal_paper_doi 10.1039/D1CE01516H
_journal_volume 24
_journal_year 2022
_chemical_formula_moiety 'C9 H9 N3 O2 S2, C5 H8 N2 O'
_chemical_formula_sum 'C14 H17 N5 O3 S2'
_chemical_formula_weight 367.44
_chemical_name_common 'Sulfathiazole, morpholine-4-carbonitrile solvate'
_chemical_name_systematic 'Sulfathiazole, morpholine-4-carbonitrile (1:1) solvate'
_space_group_crystal_system monoclinic
_space_group_IT_number 14
_space_group_name_Hall '-P 2yn'
_space_group_name_H-M_alt 'P 1 21/n 1'
_atom_sites_solution_hydrogens mixed
_atom_sites_solution_primary dual
_atom_sites_solution_secondary difmap
_audit_creation_method SHELXL-2018/1
_audit_update_record
;
2021-11-08 deposited with the CCDC.	2021-12-10 downloaded from the CCDC.
;
_cell_angle_alpha 90
_cell_angle_beta 96.790(9)
_cell_angle_gamma 90
_cell_formula_units_Z 4
_cell_length_a 8.3551(9)
_cell_length_b 18.880(3)
_cell_length_c 10.7764(17)
_cell_measurement_reflns_used 15509
_cell_measurement_temperature 120(2)
_cell_measurement_theta_max 27.51
_cell_measurement_theta_min 3.63
_cell_volume 1688.0(4)
_computing_cell_refinement 'HKL Scalepack (Otwinowski & Minor, 1997)'
_computing_data_collection 'COLLECT (Nonius, 1999)'
_computing_data_reduction 'HKL Denzo and Scalepack (Otwinowski & Minor, 1997)'
_computing_molecular_graphics 'Mercury (Macrae et al., 2008)'
_computing_publication_material SHELXL
_computing_structure_refinement 'SHELXL (Sheldrick, 2015)'
_computing_structure_solution 'SHELXT (Sheldrick, 2015)'
_diffrn_ambient_temperature 120(2)
_diffrn_measured_fraction_theta_full 0.996
_diffrn_measured_fraction_theta_max 0.985
_diffrn_measurement_device_type 'Nonius KappaCCD'
_diffrn_measurement_method '\w and \f-scans'
_diffrn_radiation_type MoK\a
_diffrn_radiation_wavelength 0.71073
_diffrn_reflns_av_R_equivalents 0.1556
_diffrn_reflns_av_unetI/netI 0.1850
_diffrn_reflns_Laue_measured_fraction_full 0.996
_diffrn_reflns_Laue_measured_fraction_max 0.985
_diffrn_reflns_limit_h_max 10
_diffrn_reflns_limit_h_min -10
_diffrn_reflns_limit_k_max 24
_diffrn_reflns_limit_k_min -24
_diffrn_reflns_limit_l_max 13
_diffrn_reflns_limit_l_min -13
_diffrn_reflns_number 15509
_diffrn_reflns_point_group_measured_fraction_full 0.996
_diffrn_reflns_point_group_measured_fraction_max 0.985
_diffrn_reflns_theta_full 25.242
_diffrn_reflns_theta_max 27.505
_diffrn_reflns_theta_min 3.634
_diffrn_source 'Enraf Nonius FR591 rotating anode'
_exptl_absorpt_coefficient_mu 0.339
_exptl_absorpt_correction_T_max 0.986
_exptl_absorpt_correction_T_min 0.856
_exptl_absorpt_correction_type multi-scan
_exptl_absorpt_process_details 'SORTAV (Blessing, 1995)'
_exptl_crystal_colour colourless
_exptl_crystal_density_diffrn 1.446
_exptl_crystal_description block
_exptl_crystal_F_000 768
_exptl_crystal_size_max 0.300
_exptl_crystal_size_mid 0.200
_exptl_crystal_size_min 0.100
_refine_diff_density_max 0.352
_refine_diff_density_min -0.337
_refine_diff_density_rms 0.070
_refine_ls_extinction_method none
_refine_ls_goodness_of_fit_ref 0.933
_refine_ls_hydrogen_treatment mixed
_refine_ls_matrix_type full
_refine_ls_number_parameters 226
_refine_ls_number_reflns 3826
_refine_ls_number_restraints 3
_refine_ls_restrained_S_all 0.933
_refine_ls_R_factor_all 0.1879
_refine_ls_R_factor_gt 0.0611
_refine_ls_shift/su_max 0.000
_refine_ls_shift/su_mean 0.000
_refine_ls_structure_factor_coef Fsqd
_refine_ls_weighting_details 'w=1/[\s^2^(Fo^2^)+(0.0530P)^2^] where P=(Fo^2^+2Fc^2^)/3'
_refine_ls_weighting_scheme calc
_refine_ls_wR_factor_gt 0.1112
_refine_ls_wR_factor_ref 0.1436
_reflns_Friedel_coverage 0.000
_reflns_number_gt 1704
_reflns_number_total 3826
_reflns_threshold_expression 'I > 2\s(I)'
_cod_data_source_file d1ce01516h2.cif
_cod_data_source_block 34
_cod_depositor_comments 'Adding full bibliography for 7244056--7244077.cif.'
_cod_original_sg_symbol_H-M 'P 21/n'
_cod_database_code 7244071
_shelx_space_group_comment
;
The symmetry employed for this shelxl refinement is uniquely defined
by the following loop, which should always be used as a source of
symmetry information in preference to the above space-group names.
They are only intended as comments.
;
_shelx_estimated_absorpt_t_min 0.905
_shelx_estimated_absorpt_t_max 0.967

loop_
_space_group_symop_operation_xyz
'x, y, z'
'-x+1/2, y+1/2, -z+1/2'
'-x, -y, -z'
'x-1/2, -y-1/2, z-1/2'

loop_
_atom_site_label
_atom_site_type_symbol
_atom_site_fract_x
_atom_site_fract_y
_atom_site_fract_z
_atom_site_U_iso_or_equiv
_atom_site_adp_type
_atom_site_occupancy
_atom_site_site_symmetry_order
_atom_site_calc_flag
_atom_site_refinement_flags_posn
_atom_site_refinement_flags_adp
_atom_site_refinement_flags_occupancy
_atom_site_disorder_assembly
_atom_site_disorder_group
S11 S 0.50251(10) 0.15996(5) 0.37283(9) 0.0330(3) Uani 1 1 d . . . . .
S12 S 0.70465(11) 0.16141(6) 0.65893(10) 0.0420(3) Uani 1 1 d . . . . .
O11 O 0.4708(3) 0.13170(14) 0.2486(2) 0.0380(7) Uani 1 1 d . . . . .
O12 O 0.6373(3) 0.20802(14) 0.3989(2) 0.0408(7) Uani 1 1 d . . . . .
N11 N -0.0880(4) 0.3014(2) 0.4976(4) 0.0396(9) Uani 1 1 d D . . . .
H10 H -0.085(3) 0.3155(19) 0.571(3) 0.033(13) Uiso 1 1 d D . . . .
H11 H -0.174(4) 0.281(2) 0.473(3) 0.056(14) Uiso 1 1 d D . . . .
N12 N 0.5222(3) 0.09175(16) 0.4621(3) 0.0313(8) Uani 1 1 d . . . . .
N13 N 0.6102(3) 0.03449(17) 0.6473(3) 0.0346(8) Uani 1 1 d . . . . .
H17 H 0.564629 -0.005647 0.621014 0.052 Uiso 1 1 calc R U . . .
C11 C 0.0479(4) 0.2673(2) 0.4705(4) 0.0327(9) Uani 1 1 d . . . . .
C12 C 0.0426(4) 0.2211(2) 0.3700(3) 0.0319(9) Uani 1 1 d . . . . .
H12 H -0.058065 0.211110 0.322560 0.038 Uiso 1 1 calc R U . . .
C13 C 0.1806(4) 0.1894(2) 0.3377(4) 0.0325(9) Uani 1 1 d . . . . .
H13 H 0.174860 0.157588 0.268936 0.039 Uiso 1 1 calc R U . . .
C14 C 0.3293(4) 0.20446(19) 0.4072(3) 0.0283(9) Uani 1 1 d . . . . .
C15 C 0.3365(4) 0.25075(19) 0.5077(3) 0.0315(9) Uani 1 1 d . . . . .
H15 H 0.437216 0.261325 0.554471 0.038 Uiso 1 1 calc R U . . .
C16 C 0.1977(4) 0.28129(19) 0.5395(3) 0.0323(9) Uani 1 1 d . . . . .
H16 H 0.203238 0.312340 0.609197 0.039 Uiso 1 1 calc R U . . .
C17 C 0.6019(4) 0.0926(2) 0.5761(4) 0.0327(9) Uani 1 1 d . . . . .
C18 C 0.6946(4) 0.0413(2) 0.7644(4) 0.0405(10) Uani 1 1 d . . . . .
H18 H 0.710966 0.003576 0.822936 0.049 Uiso 1 1 calc R U . . .
C19 C 0.7503(5) 0.1063(2) 0.7864(4) 0.0423(11) Uani 1 1 d . . . . .
H19 H 0.808458 0.121026 0.863155 0.051 Uiso 1 1 calc R U . . .
O31 O 0.1961(3) 0.01286(15) 0.5929(3) 0.0461(7) Uani 1 1 d . . . . .
N31 N 0.1552(4) 0.05691(18) 0.8340(3) 0.0421(9) Uani 1 1 d . . . . .
N32 N 0.0994(4) 0.0942(2) 1.0441(3) 0.0490(10) Uani 1 1 d . . . . .
C31 C 0.1376(5) 0.0820(2) 0.6146(4) 0.0486(11) Uani 1 1 d . . . . .
H31A H 0.018300 0.081086 0.604661 0.058 Uiso 1 1 calc R U . . .
H31B H 0.172029 0.114832 0.551246 0.058 Uiso 1 1 calc R U . . .
C32 C 0.1977(5) 0.1090(2) 0.7427(4) 0.0449(11) Uani 1 1 d . . . . .
H32A H 0.316077 0.115423 0.750639 0.054 Uiso 1 1 calc R U . . .
H32B H 0.147399 0.155229 0.757290 0.054 Uiso 1 1 calc R U . . .
C33 C 0.2037(5) -0.0165(2) 0.8110(4) 0.0475(11) Uani 1 1 d . . . . .
H33A H 0.158026 -0.049032 0.869682 0.057 Uiso 1 1 calc R U . . .
H33B H 0.322608 -0.020639 0.824169 0.057 Uiso 1 1 calc R U . . .
C34 C 0.1422(5) -0.0355(2) 0.6790(4) 0.0501(12) Uani 1 1 d . . . . .
H34A H 0.179561 -0.083761 0.660635 0.060 Uiso 1 1 calc R U . . .
H34B H 0.022923 -0.035969 0.669298 0.060 Uiso 1 1 calc R U . . .
C35 C 0.1300(4) 0.0769(2) 0.9476(4) 0.0374(10) Uani 1 1 d . . . . .

loop_
_atom_site_aniso_label
_atom_site_aniso_U_11
_atom_site_aniso_U_22
_atom_site_aniso_U_33
_atom_site_aniso_U_23
_atom_site_aniso_U_13
_atom_site_aniso_U_12
S11 0.0266(5) 0.0338(6) 0.0387(7) 0.0003(5) 0.0048(4) 0.0006(4)
S12 0.0404(6) 0.0372(7) 0.0464(7) -0.0073(6) -0.0029(5) -0.0015(5)
O11 0.0332(14) 0.0451(18) 0.0359(16) -0.0001(13) 0.0051(12) 0.0062(12)
O12 0.0242(13) 0.0405(18) 0.0579(19) 0.0020(14) 0.0059(12) -0.0039(12)
N11 0.029(2) 0.049(2) 0.042(3) -0.006(2) 0.0047(16) -0.0006(18)
N12 0.0310(16) 0.0284(19) 0.034(2) 0.0008(15) -0.0001(15) 0.0004(14)
N13 0.0359(18) 0.030(2) 0.037(2) -0.0040(17) 0.0002(15) 0.0050(14)
C11 0.028(2) 0.033(2) 0.038(2) 0.002(2) 0.0063(17) -0.0025(18)
C12 0.026(2) 0.035(2) 0.035(2) 0.003(2) 0.0006(17) -0.0024(17)
C13 0.034(2) 0.029(2) 0.033(2) 0.0018(18) 0.0013(18) -0.0021(18)
C14 0.0237(19) 0.027(2) 0.034(2) -0.0009(18) 0.0022(16) 0.0007(16)
C15 0.028(2) 0.030(2) 0.035(2) -0.002(2) -0.0015(17) -0.0014(17)
C16 0.031(2) 0.029(2) 0.037(2) -0.0053(19) 0.0038(17) -0.0017(18)
C17 0.026(2) 0.032(2) 0.040(3) -0.009(2) 0.0043(18) 0.0061(17)
C18 0.035(2) 0.047(3) 0.038(3) -0.003(2) -0.002(2) 0.013(2)
C19 0.040(2) 0.055(3) 0.030(3) -0.007(2) -0.0050(18) 0.000(2)
O31 0.0491(16) 0.0424(19) 0.0501(19) -0.0008(15) 0.0189(14) 0.0025(14)
N31 0.053(2) 0.037(2) 0.038(2) 0.0041(18) 0.0103(17) 0.0007(17)
N32 0.050(2) 0.055(3) 0.043(2) -0.0026(19) 0.0094(19) -0.0056(18)
C31 0.054(3) 0.049(3) 0.045(3) 0.010(2) 0.012(2) 0.005(2)
C32 0.053(2) 0.040(3) 0.044(3) 0.008(2) 0.014(2) -0.001(2)
C33 0.047(2) 0.035(3) 0.064(3) 0.009(2) 0.020(2) 0.006(2)
C34 0.048(3) 0.037(3) 0.070(3) -0.001(3) 0.023(2) -0.001(2)
C35 0.028(2) 0.042(3) 0.041(3) 0.008(2) -0.002(2) -0.0037(18)

loop_
_atom_type_symbol
_atom_type_description
_atom_type_scat_dispersion_real
_atom_type_scat_dispersion_imag
_atom_type_scat_source
C C 0.0033 0.0016 'International Tables Vol C Tables 4.2.6.8 and 6.1.1.4'
H H 0.0000 0.0000 'International Tables Vol C Tables 4.2.6.8 and 6.1.1.4'
N N 0.0061 0.0033 'International Tables Vol C Tables 4.2.6.8 and 6.1.1.4'
O O 0.0106 0.0060 'International Tables Vol C Tables 4.2.6.8 and 6.1.1.4'
S S 0.1246 0.1234 'International Tables Vol C Tables 4.2.6.8 and 6.1.1.4'

loop_
_geom_angle_atom_site_label_1
_geom_angle_atom_site_label_2
_geom_angle_atom_site_label_3
_geom_angle
_geom_angle_site_symmetry_1
_geom_angle_site_symmetry_3
_geom_angle_publ_flag
O11 S11 O12 117.87(15) . . ?
O11 S11 N12 104.78(16) . . ?
O12 S11 N12 111.37(16) . . ?
O11 S11 C14 108.04(16) . . ?
O12 S11 C14 107.56(16) . . ?
N12 S11 C14 106.68(16) . . ?
C19 S12 C17 90.4(2) . . ?
C11 N11 H10 115(2) . . ?
C11 N11 H11 115(3) . . ?
H10 N11 H11 112.2(18) . . ?
C17 N12 S11 123.4(3) . . ?
C17 N13 C18 115.9(3) . . ?
C17 N13 H17 122.1 . . ?
C18 N13 H17 122.1 . . ?
N11 C11 C12 120.8(3) . . ?
N11 C11 C16 120.6(4) . . ?
C12 C11 C16 118.5(3) . . ?
C13 C12 C11 121.3(3) . . ?
C13 C12 H12 119.4 . . ?
C11 C12 H12 119.4 . . ?
C12 C13 C14 119.4(4) . . ?
C12 C13 H13 120.3 . . ?
C14 C13 H13 120.3 . . ?
C15 C14 C13 119.9(3) . . ?
C15 C14 S11 120.5(3) . . ?
C13 C14 S11 119.4(3) . . ?
C16 C15 C14 119.9(3) . . ?
C16 C15 H15 120.0 . . ?
C14 C15 H15 120.0 . . ?
C15 C16 C11 121.0(3) . . ?
C15 C16 H16 119.5 . . ?
C11 C16 H16 119.5 . . ?
N12 C17 N13 120.6(3) . . ?
N12 C17 S12 130.2(3) . . ?
N13 C17 S12 109.2(3) . . ?
C19 C18 N13 112.4(4) . . ?
C19 C18 H18 123.8 . . ?
N13 C18 H18 123.8 . . ?
C18 C19 S12 112.1(3) . . ?
C18 C19 H19 124.0 . . ?
S12 C19 H19 124.0 . . ?
C34 O31 C31 110.0(3) . . ?
C35 N31 C32 120.6(3) . . ?
C35 N31 C33 120.1(3) . . ?
C32 N31 C33 115.2(3) . . ?
O31 C31 C32 112.2(3) . . ?
O31 C31 H31A 109.2 . . ?
C32 C31 H31A 109.2 . . ?
O31 C31 H31B 109.2 . . ?
C32 C31 H31B 109.2 . . ?
H31A C31 H31B 107.9 . . ?
N31 C32 C31 108.0(3) . . ?
N31 C32 H32A 110.1 . . ?
C31 C32 H32A 110.1 . . ?
N31 C32 H32B 110.1 . . ?
C31 C32 H32B 110.1 . . ?
H32A C32 H32B 108.4 . . ?
N31 C33 C34 108.4(3) . . ?
N31 C33 H33A 110.0 . . ?
C34 C33 H33A 110.0 . . ?
N31 C33 H33B 110.0 . . ?
C34 C33 H33B 110.0 . . ?
H33A C33 H33B 108.4 . . ?
O31 C34 C33 111.6(3) . . ?
O31 C34 H34A 109.3 . . ?
C33 C34 H34A 109.3 . . ?
O31 C34 H34B 109.3 . . ?
C33 C34 H34B 109.3 . . ?
H34A C34 H34B 108.0 . . ?
N32 C35 N31 176.3(4) . . ?

loop_
_geom_bond_atom_site_label_1
_geom_bond_atom_site_label_2
_geom_bond_distance
_geom_bond_site_symmetry_2
_geom_bond_publ_flag
S11 O11 1.436(3) . ?
S11 O12 1.448(3) . ?
S11 N12 1.604(3) . ?
S11 C14 1.751(3) . ?
S12 C19 1.729(4) . ?
S12 C17 1.744(4) . ?
N11 C11 1.366(5) . ?
N11 H10 0.83(2) . ?
N11 H11 0.83(3) . ?
N12 C17 1.327(4) . ?
N13 C17 1.335(5) . ?
N13 C18 1.377(5) . ?
N13 H17 0.8800 . ?
C11 C12 1.386(5) . ?
C11 C16 1.403(5) . ?
C12 C13 1.380(5) . ?
C12 H12 0.9500 . ?
C13 C14 1.403(5) . ?
C13 H13 0.9500 . ?
C14 C15 1.387(5) . ?
C15 C16 1.374(5) . ?
C15 H15 0.9500 . ?
C16 H16 0.9500 . ?
C18 C19 1.325(5) . ?
C18 H18 0.9500 . ?
C19 H19 0.9500 . ?
O31 C34 1.414(5) . ?
O31 C31 1.422(5) . ?
N31 C35 1.322(6) . ?
N31 C32 1.464(5) . ?
N31 C33 1.473(5) . ?
N32 C35 1.147(5) . ?
C31 C32 1.501(5) . ?
C31 H31A 0.9900 . ?
C31 H31B 0.9900 . ?
C32 H32A 0.9900 . ?
C32 H32B 0.9900 . ?
C33 C34 1.498(6) . ?
C33 H33A 0.9900 . ?
C33 H33B 0.9900 . ?
C34 H34A 0.9900 . ?
C34 H34B 0.9900 . ?

loop_
_geom_hbond_atom_site_label_D
_geom_hbond_atom_site_label_H
_geom_hbond_atom_site_label_A
_geom_hbond_distance_DH
_geom_hbond_distance_HA
_geom_hbond_distance_DA
_geom_hbond_angle_DHA
_geom_hbond_site_symmetry_A
_geom_hbond_publ_flag
N11 H10 O11 0.83(2) 2.16(3) 2.974(5) 166(3) 4_566 yes
N11 H11 O12 0.83(3) 2.18(3) 2.988(4) 166(4) 1_455 yes
N13 H17 O11 0.88 2.80 3.426(4) 129.7 3_656 yes
N13 H17 N12 0.88 1.95 2.826(4) 170.9 3_656 yes

loop_
_geom_torsion_atom_site_label_1
_geom_torsion_atom_site_label_2
_geom_torsion_atom_site_label_3
_geom_torsion_atom_site_label_4
_geom_torsion
_geom_torsion_site_symmetry_1
_geom_torsion_site_symmetry_2
_geom_torsion_site_symmetry_3
_geom_torsion_site_symmetry_4
_geom_torsion_publ_flag
O11 S11 N12 C17 157.2(3) . . . . ?
O12 S11 N12 C17 28.8(3) . . . . ?
C14 S11 N12 C17 -88.3(3) . . . . ?
N11 C11 C12 C13 176.5(4) . . . . ?
C16 C11 C12 C13 -0.1(5) . . . . ?
C11 C12 C13 C14 -0.4(6) . . . . ?
C12 C13 C14 C15 0.2(5) . . . . ?
C12 C13 C14 S11 175.9(3) . . . . ?
O11 S11 C14 C15 -164.7(3) . . . . ?
O12 S11 C14 C15 -36.5(3) . . . . ?
N12 S11 C14 C15 83.1(3) . . . . ?
O11 S11 C14 C13 19.6(3) . . . . ?
O12 S11 C14 C13 147.8(3) . . . . ?
N12 S11 C14 C13 -92.6(3) . . . . ?
C13 C14 C15 C16 0.5(5) . . . . ?
S11 C14 C15 C16 -175.1(3) . . . . ?
C14 C15 C16 C11 -1.0(6) . . . . ?
N11 C11 C16 C15 -175.7(3) . . . . ?
C12 C11 C16 C15 0.8(6) . . . . ?
S11 N12 C17 N13 178.1(3) . . . . ?
S11 N12 C17 S12 -0.9(5) . . . . ?
C18 N13 C17 N12 -179.4(3) . . . . ?
C18 N13 C17 S12 -0.3(4) . . . . ?
C19 S12 C17 N12 178.4(3) . . . . ?
C19 S12 C17 N13 -0.7(3) . . . . ?
C17 N13 C18 C19 1.4(5) . . . . ?
N13 C18 C19 S12 -1.9(4) . . . . ?
C17 S12 C19 C18 1.5(3) . . . . ?
C34 O31 C31 C32 61.4(4) . . . . ?
C35 N31 C32 C31 -151.4(4) . . . . ?
C33 N31 C32 C31 51.5(4) . . . . ?
O31 C31 C32 N31 -54.9(4) . . . . ?
C35 N31 C33 C34 150.7(3) . . . . ?
C32 N31 C33 C34 -52.1(4) . . . . ?
C31 O31 C34 C33 -61.5(4) . . . . ?
N31 C33 C34 O31 55.6(4) . . . . ?
